data_4110162
loop_
_publ_author_name
'Wai-Yeung Wong'
'Xing-Zhu Wang'
'Ze He'
'Kwok-Kwan Chan'
'Aleksandra B. Djuri\<si\'c'
'Kai-Yin Cheung'
'Cho-Tung Yip'
'Alan Man-Ching Ng'
'Yan Yan Xi'
'Chris S. K. Mak'
'Wai-Kin Chan'

_publ_section_title
;
 Tuning the Absorption, Charge Transport Properties, and Solar Cell
 Efficiency with the Number of Thienyl Rings in Platinum-Containing
 Poly(aryleneethynylene)s
;
_journal_name_full 'Journal of the American Chemical Society'
_journal_page_first 14372
_journal_page_last 14380
_journal_paper_doi 10.1021/ja074959z
_journal_volume 129
_journal_year 2007
_chemical_formula_sum 'C41 H50 Br2 N2 O S6'
_chemical_formula_weight 939.01
_chemical_name_systematic
; 
 ? 
;
_space_group_IT_number 13
_symmetry_cell_setting monoclinic
_symmetry_space_group_name_Hall '-P 2yc'
_symmetry_space_group_name_H-M 'P 1 2/c 1'
_atom_sites_solution_hydrogens geom
_atom_sites_solution_primary direct
_atom_sites_solution_secondary difmap
_audit_creation_method SHELXL-97
_cell_angle_alpha 90.00
_cell_angle_beta 92.642(2)
_cell_angle_gamma 90.00
_cell_formula_units_Z 2
_cell_length_a 14.6527(14)
_cell_length_b 4.1102(4)
_cell_length_c 37.163(4)
_cell_measurement_temperature 293(2)
_cell_volume 2235.8(4)
_computing_cell_refinement 'SAINT (Bruker, 1999)'
_computing_data_collection 'SMART (Bruker, 1998)'
_computing_data_reduction SAINT
_computing_structure_refinement 'SHELXL-97 (Sheldrick, 1997)'
_computing_structure_solution 'SHELXS-97 (Sheldrick, 1990)'
_diffrn_ambient_temperature 293(2)
_diffrn_measured_fraction_theta_full 0.981
_diffrn_measured_fraction_theta_max 0.981
_diffrn_measurement_device_type 'Smart CCD'
_diffrn_measurement_method '\w and \f scans'
_diffrn_radiation_monochromator graphite
_diffrn_radiation_source 'fine-focus sealed tube'
_diffrn_radiation_type MoK\a
_diffrn_radiation_wavelength 0.71073
_diffrn_reflns_av_R_equivalents 0.0348
_diffrn_reflns_av_sigmaI/netI 0.0462
_diffrn_reflns_limit_h_max 17
_diffrn_reflns_limit_h_min -10
_diffrn_reflns_limit_k_max 4
_diffrn_reflns_limit_k_min -4
_diffrn_reflns_limit_l_max 44
_diffrn_reflns_limit_l_min -43
_diffrn_reflns_number 10008
_diffrn_reflns_theta_full 25.00
_diffrn_reflns_theta_max 25.00
_diffrn_reflns_theta_min 3.29
_exptl_absorpt_coefficient_mu 2.126
_exptl_absorpt_correction_T_max 1.0000
_exptl_absorpt_correction_T_min 0.8604
_exptl_absorpt_correction_type multi-scan
_exptl_absorpt_process_details SADABS
_exptl_crystal_colour red
_exptl_crystal_density_diffrn 1.395
_exptl_crystal_description plate
_exptl_crystal_F_000 968
_exptl_crystal_size_max 0.28
_exptl_crystal_size_mid 0.24
_exptl_crystal_size_min 0.11
_refine_diff_density_max 1.259
_refine_diff_density_min -1.008
_refine_diff_density_rms 0.080
_refine_ls_extinction_method none
_refine_ls_goodness_of_fit_ref 1.026
_refine_ls_hydrogen_treatment constr
_refine_ls_matrix_type full
_refine_ls_number_parameters 240
_refine_ls_number_reflns 3843
_refine_ls_number_restraints 1
_refine_ls_restrained_S_all 1.026
_refine_ls_R_factor_all 0.0973
_refine_ls_R_factor_gt 0.0590
_refine_ls_shift/su_max 0.008
_refine_ls_shift/su_mean 0.002
_refine_ls_structure_factor_coef Fsqd
_refine_ls_weighting_details 'calc w=1/[\s^2^(Fo^2^)+(0.0767P)^2^+3.6671P] where P=(Fo^2^+2Fc^2^)/3'
_refine_ls_weighting_scheme calc
_refine_ls_wR_factor_gt 0.1428
_refine_ls_wR_factor_ref 0.1635
_reflns_number_gt 2493
_reflns_number_total 3843
_reflns_threshold_expression >2sigma(I)
_cod_data_source_file ja074959zsi20070705_083707.cif
_cod_data_source_block wy1615wm
_cod_database_code 4110162

loop_
_symmetry_equiv_pos_as_xyz
'x, y, z'
'-x, y, -z+1/2'
'-x, -y, -z'
'x, -y, z-1/2'

loop_
_atom_site_label
_atom_site_type_symbol
_atom_site_fract_x
_atom_site_fract_y
_atom_site_fract_z
_atom_site_U_iso_or_equiv
_atom_site_adp_type
_atom_site_occupancy
_atom_site_symmetry_multiplicity
_atom_site_calc_flag
_atom_site_refinement_flags
Br1 Br 0.25430(3) 0.35290(15) 0.603618(17) 0.09504(19) Uani 1 1 d .
C1 C 0.9670(2) 1.4221(8) 0.51106(8) 0.0336(8) Uani 1 1 d .
C2 C 0.9066(2) 1.2152(8) 0.55930(8) 0.0328(8) Uani 1 1 d .
C3 C 0.8335(2) 1.1688(8) 0.53515(8) 0.0332(8) Uani 1 1 d .
C4 C 0.9094(2) 1.1184(9) 0.59823(8) 0.0424(9) Uani 1 1 d .
H4A H 0.8734 0.9223 0.6007 0.051 Uiso 1 1 calc R
H4B H 0.8810 1.2888 0.6119 0.051 Uiso 1 1 calc R
C5 C 1.0050(2) 1.0573(9) 0.61453(8) 0.0413(9) Uani 1 1 d .
H5A H 1.0413 1.2533 0.6125 0.050 Uiso 1 1 calc R
H5B H 1.0339 0.8865 0.6011 0.050 Uiso 1 1 calc R
C6 C 1.0032(2) 0.9582(9) 0.65400(8) 0.0412(9) Uani 1 1 d .
H6A H 0.9747 1.1317 0.6672 0.049 Uiso 1 1 calc R
H6B H 0.9650 0.7666 0.6557 0.049 Uiso 1 1 calc R
C7 C 1.0957(2) 0.8856(9) 0.67211(8) 0.0427(9) Uani 1 1 d .
H7A H 1.1338 1.0776 0.6707 0.051 Uiso 1 1 calc R
H7B H 1.1244 0.7127 0.6590 0.051 Uiso 1 1 calc R
C8 C 1.0917(2) 0.7850(9) 0.71142(9) 0.0439(10) Uani 1 1 d .
H8A H 1.0640 0.9597 0.7247 0.053 Uiso 1 1 calc R
H8B H 1.0526 0.5956 0.7129 0.053 Uiso 1 1 calc R
C9 C 1.1838(2) 0.7062(10) 0.72934(9) 0.0483(10) Uani 1 1 d .
H9A H 1.2234 0.8944 0.7277 0.058 Uiso 1 1 calc R
H9B H 1.2113 0.5290 0.7164 0.058 Uiso 1 1 calc R
C10 C 1.1780(3) 0.6100(10) 0.76898(9) 0.0520(11) Uani 1 1 d .
H10A H 1.1508 0.7885 0.7818 0.062 Uiso 1 1 calc R
H10B H 1.1375 0.4242 0.7704 0.062 Uiso 1 1 calc R
C11 C 1.2689(3) 0.5250(11) 0.78787(10) 0.0617(12) Uani 1 1 d .
H11A H 1.2963 0.3468 0.7751 0.074 Uiso 1 1 calc R
H11B H 1.3094 0.7109 0.7865 0.074 Uiso 1 1 calc R
C12 C 1.2623(4) 0.4293(13) 0.82697(11) 0.0793(15) Uani 1 1 d .
H12A H 1.3222 0.3788 0.8371 0.119 Uiso 1 1 calc R
H12B H 1.2236 0.2418 0.8286 0.119 Uiso 1 1 calc R
H12C H 1.2370 0.6064 0.8401 0.119 Uiso 1 1 calc R
C13 C 0.7439(2) 1.0302(8) 0.53940(8) 0.0329(8) Uani 1 1 d .
C14 C 0.6837(2) 0.9247(10) 0.51337(10) 0.0528(11) Uani 1 1 d .
H14A H 0.6966 0.9247 0.4891 0.063 Uiso 1 1 calc R
C15 C 0.5998(3) 0.8149(11) 0.52582(10) 0.0563(11) Uani 1 1 d .
H15A H 0.5525 0.7366 0.5107 0.068 Uiso 1 1 calc R
C16 C 0.5949(2) 0.8344(9) 0.56194(9) 0.0392(9) Uani 1 1 d .
C17 C 0.5200(2) 0.7397(9) 0.58422(10) 0.0457(10) Uani 1 1 d .
C18 C 0.5102(3) 0.7670(13) 0.61983(11) 0.0732(15) Uani 1 1 d .
H18A H 0.5550 0.8515 0.6357 0.088 Uiso 1 1 calc R
C19 C 0.4237(3) 0.6522(15) 0.63068(12) 0.0890(18) Uani 1 1 d .
H19A H 0.4054 0.6593 0.6543 0.107 Uiso 1 1 calc R
C20 C 0.3720(3) 0.5338(11) 0.60327(12) 0.0627(12) Uani 1 1 d .
C21 C 0.5000 0.796(5) 0.7500 0.75(6) Uani 1 2 d SD
N1 N 0.98096(18) 1.3585(7) 0.54513(7) 0.0360(7) Uani 1 1 d .
O1 O 0.4766(10) 0.482(6) 0.7282(4) 0.78(3) Uani 0.50 1 d PD
S1 S 0.86081(6) 1.3121(2) 0.49311(2) 0.0391(2) Uani 1 1 d .
S2 S 0.69481(6) 0.9940(3) 0.58088(2) 0.0467(2) Uani 1 1 d .
S3 S 0.42376(7) 0.5664(3) 0.56347(3) 0.0632(3) Uani 1 1 d .

loop_
_atom_site_aniso_label
_atom_site_aniso_U_11
_atom_site_aniso_U_22
_atom_site_aniso_U_33
_atom_site_aniso_U_23
_atom_site_aniso_U_13
_atom_site_aniso_U_12
Br1 0.0541(2) 0.0949(4) 0.1395(4) 0.0008(3) 0.0405(3) -0.0198(3)
C1 0.0368(16) 0.0314(18) 0.0329(16) 0.0022(14) 0.0034(13) -0.0023(14)
C2 0.0329(15) 0.0362(18) 0.0291(15) 0.0042(14) 0.0007(13) -0.0053(14)
C3 0.0379(16) 0.0346(17) 0.0273(15) 0.0076(14) 0.0027(13) 0.0000(15)
C4 0.0356(16) 0.057(2) 0.0340(17) 0.0141(16) -0.0001(14) -0.0076(16)
C5 0.0443(18) 0.045(2) 0.0349(17) 0.0102(16) 0.0008(15) -0.0058(16)
C6 0.0431(18) 0.046(2) 0.0338(17) 0.0089(16) -0.0002(15) -0.0036(16)
C7 0.0461(19) 0.047(2) 0.0344(17) 0.0085(16) 0.0001(15) 0.0016(17)
C8 0.0478(19) 0.048(2) 0.0348(18) 0.0065(16) -0.0053(15) -0.0021(17)
C9 0.050(2) 0.054(2) 0.0396(19) 0.0107(18) -0.0040(16) 0.0036(18)
C10 0.057(2) 0.061(3) 0.0377(19) 0.0097(18) -0.0015(17) 0.0049(19)
C11 0.063(2) 0.063(3) 0.058(2) 0.018(2) -0.012(2) 0.002(2)
C12 0.098(3) 0.087(3) 0.051(2) 0.022(2) -0.019(2) -0.003(3)
C13 0.0308(15) 0.0368(18) 0.0309(16) 0.0013(15) -0.0017(13) -0.0063(14)
C14 0.0442(19) 0.074(3) 0.0404(19) -0.0082(19) 0.0072(16) -0.0125(19)
C15 0.0416(19) 0.078(3) 0.049(2) -0.015(2) -0.0013(17) -0.021(2)
C16 0.0328(16) 0.044(2) 0.0407(18) -0.0020(16) 0.0040(14) -0.0050(15)
C17 0.0376(17) 0.048(2) 0.052(2) -0.0016(18) 0.0054(16) -0.0082(17)
C18 0.055(2) 0.122(4) 0.043(2) -0.001(2) 0.0083(19) -0.027(3)
C19 0.074(3) 0.137(5) 0.059(3) -0.001(3) 0.030(2) -0.019(3)
C20 0.049(2) 0.065(3) 0.077(3) 0.000(2) 0.026(2) -0.009(2)
C21 0.052(6) 2.00(19) 0.212(15) 0.000 0.058(8) 0.000
N1 0.0381(14) 0.0433(16) 0.0260(13) 0.0080(12) -0.0034(11) -0.0062(13)
O1 0.117(10) 2.00(9) 0.214(15) 0.36(3) 0.007(10) 0.25(3)
S1 0.0371(4) 0.0524(5) 0.0276(4) 0.0076(4) -0.0016(3) -0.0076(4)
S2 0.0385(4) 0.0694(6) 0.0321(4) 0.0018(5) 0.0024(3) -0.0169(5)
S3 0.0471(5) 0.0789(7) 0.0648(6) -0.0096(6) 0.0132(5) -0.0226(5)

loop_
_atom_type_symbol
_atom_type_description
_atom_type_scat_dispersion_real
_atom_type_scat_dispersion_imag
_atom_type_scat_source
C C 0.0033 0.0016 'International Tables Vol C Tables 4.2.6.8 and 6.1.1.4'
H H 0.0000 0.0000 'International Tables Vol C Tables 4.2.6.8 and 6.1.1.4'
N N 0.0061 0.0033 'International Tables Vol C Tables 4.2.6.8 and 6.1.1.4'
S S 0.1246 0.1234 'International Tables Vol C Tables 4.2.6.8 and 6.1.1.4'
Br Br -0.2901 2.4595 'International Tables Vol C Tables 4.2.6.8 and 6.1.1.4'
O O 0.0106 0.0060 'International Tables Vol C Tables 4.2.6.8 and 6.1.1.4'

loop_
_geom_angle_atom_site_label_1
_geom_angle_atom_site_label_2
_geom_angle_atom_site_label_3
_geom_angle
_geom_angle_site_symmetry_1
_geom_angle_site_symmetry_3
N1 C1 C1 124.3(4) . 3_786
N1 C1 S1 115.0(2) . .
C1 C1 S1 120.7(3) 3_786 .
N1 C2 C3 114.7(3) . .
N1 C2 C4 120.0(3) . .
C3 C2 C4 125.3(3) . .
C2 C3 C13 131.7(3) . .
C2 C3 S1 109.6(2) . .
C13 C3 S1 118.7(2) . .
C2 C4 C5 114.4(3) . .
C2 C4 H4A 108.7 . .
C5 C4 H4A 108.7 . .
C2 C4 H4B 108.7 . .
C5 C4 H4B 108.7 . .
H4A C4 H4B 107.6 . .
C4 C5 C6 111.8(3) . .
C4 C5 H5A 109.3 . .
C6 C5 H5A 109.3 . .
C4 C5 H5B 109.3 . .
C6 C5 H5B 109.3 . .
H5A C5 H5B 107.9 . .
C7 C6 C5 115.2(3) . .
C7 C6 H6A 108.5 . .
C5 C6 H6A 108.5 . .
C7 C6 H6B 108.5 . .
C5 C6 H6B 108.5 . .
H6A C6 H6B 107.5 . .
C6 C7 C8 114.0(3) . .
C6 C7 H7A 108.7 . .
C8 C7 H7A 108.7 . .
C6 C7 H7B 108.7 . .
C8 C7 H7B 108.7 . .
H7A C7 H7B 107.6 . .
C9 C8 C7 114.1(3) . .
C9 C8 H8A 108.7 . .
C7 C8 H8A 108.7 . .
C9 C8 H8B 108.7 . .
C7 C8 H8B 108.7 . .
H8A C8 H8B 107.6 . .
C8 C9 C10 113.0(3) . .
C8 C9 H9A 109.0 . .
C10 C9 H9A 109.0 . .
C8 C9 H9B 109.0 . .
C10 C9 H9B 109.0 . .
H9A C9 H9B 107.8 . .
C11 C10 C9 114.7(3) . .
C11 C10 H10A 108.6 . .
C9 C10 H10A 108.6 . .
C11 C10 H10B 108.6 . .
C9 C10 H10B 108.6 . .
H10A C10 H10B 107.6 . .
C12 C11 C10 114.2(4) . .
C12 C11 H11A 108.7 . .
C10 C11 H11A 108.7 . .
C12 C11 H11B 108.7 . .
C10 C11 H11B 108.7 . .
H11A C11 H11B 107.6 . .
C11 C12 H12A 109.5 . .
C11 C12 H12B 109.5 . .
H12A C12 H12B 109.5 . .
C11 C12 H12C 109.5 . .
H12A C12 H12C 109.5 . .
H12B C12 H12C 109.5 . .
C14 C13 C3 127.9(3) . .
C14 C13 S2 109.0(2) . .
C3 C13 S2 123.1(2) . .
C13 C14 C15 114.8(3) . .
C13 C14 H14A 122.6 . .
C15 C14 H14A 122.6 . .
C16 C15 C14 113.3(3) . .
C16 C15 H15A 123.3 . .
C14 C15 H15A 123.3 . .
C15 C16 C17 128.7(3) . .
C15 C16 S2 110.2(3) . .
C17 C16 S2 121.1(3) . .
C18 C17 C16 130.9(3) . .
C18 C17 S3 110.6(3) . .
C16 C17 S3 118.4(3) . .
C17 C18 C19 112.8(4) . .
C17 C18 H18A 123.6 . .
C19 C18 H18A 123.6 . .
C20 C19 C18 112.7(4) . .
C20 C19 H19A 123.6 . .
C18 C19 H19A 123.6 . .
C19 C20 S3 112.1(3) . .
C19 C20 Br1 129.0(3) . .
S3 C20 Br1 119.0(2) . .
O1 C21 O1 67.7(15) 2_656 .
C1 N1 C2 111.7(3) . .
C21 O1 O1 56.1(7) . 2_656
C1 S1 C3 88.97(15) . .
C16 S2 C13 92.78(15) . .
C20 S3 C17 91.83(19) . .

loop_
_geom_bond_atom_site_label_1
_geom_bond_atom_site_label_2
_geom_bond_distance
_geom_bond_site_symmetry_2
Br1 C20 1.878(4) .
C1 N1 1.300(4) .
C1 C1 1.447(6) 3_786
C1 S1 1.725(3) .
C2 N1 1.365(4) .
C2 C3 1.378(4) .
C2 C4 1.499(4) .
C3 C13 1.447(4) .
C3 S1 1.733(3) .
C4 C5 1.521(5) .
C4 H4A 0.9700 .
C4 H4B 0.9700 .
C5 C6 1.524(4) .
C5 H5A 0.9700 .
C5 H5B 0.9700 .
C6 C7 1.515(5) .
C6 H6A 0.9700 .
C6 H6B 0.9700 .
C7 C8 1.522(4) .
C7 H7A 0.9700 .
C7 H7B 0.9700 .
C8 C9 1.512(5) .
C8 H8A 0.9700 .
C8 H8B 0.9700 .
C9 C10 1.531(5) .
C9 H9A 0.9700 .
C9 H9B 0.9700 .
C10 C11 1.518(5) .
C10 H10A 0.9700 .
C10 H10B 0.9700 .
C11 C12 1.513(6) .
C11 H11A 0.9700 .
C11 H11B 0.9700 .
C12 H12A 0.9600 .
C12 H12B 0.9600 .
C12 H12C 0.9600 .
C13 C14 1.350(5) .
C13 S2 1.737(3) .
C14 C15 1.407(5) .
C14 H14A 0.9300 .
C15 C16 1.350(5) .
C15 H15A 0.9300 .
C16 C17 1.458(5) .
C16 S2 1.725(3) .
C17 C18 1.342(5) .
C17 S3 1.729(4) .
C18 C19 1.428(6) .
C18 H18A 0.9300 .
C19 C20 1.333(6) .
C19 H19A 0.9300 .
C20 S3 1.699(4) .
C21 O1 1.554(18) 2_656
C21 O1 1.554(18) .
O1 O1 1.73(3) 2_656
